data_2238061
loop_
_publ_author_name
'Choi, Hong Dae'
'Seo, Pil Ja'
'Lee, Uk'

_publ_section_title
;
 5-Cyclohexyl-2-(2-fluorophenyl)-3-methylsulfinyl-1-benzofuran
;
_journal_coeditor_code TK5225
_journal_issue 6
_journal_name_full 'Acta Crystallographica Section E'
_journal_page_first o887
_journal_paper_doi 10.1107/S1600536813012701
_journal_volume 69
_journal_year 2013
_chemical_formula_iupac 'C21 H21 F O2 S'
_chemical_formula_moiety 'C21 H21 F O2 S'
_chemical_formula_sum 'C21 H21 F O2 S'
_chemical_formula_weight 356.44
_chemical_name_systematic
;
5-Cyclohexyl-2-(2-fluorophenyl)-3-methylsulfinyl-1-benzofuran
;
_space_group_IT_number 15
_symmetry_cell_setting monoclinic
_symmetry_space_group_name_Hall '-C 2yc'
_symmetry_space_group_name_H-M 'C 1 2/c 1'
_atom_sites_solution_hydrogens difmap
_atom_sites_solution_primary direct
_atom_sites_solution_secondary difmap
_cell_angle_alpha 90.00
_cell_angle_beta 95.855(2)
_cell_angle_gamma 90.00
_cell_formula_units_Z 8
_cell_length_a 33.0231(12)
_cell_length_b 5.6347(2)
_cell_length_c 19.2200(6)
_cell_measurement_reflns_used 7608
_cell_measurement_temperature 173(2)
_cell_measurement_theta_max 27.91
_cell_measurement_theta_min 2.35
_cell_volume 3557.7(2)
_computing_cell_refinement '<i>SAINT</i> (Bruker, 2009)'
_computing_data_collection '<i>APEX2</i> (Bruker, 2009)'
_computing_data_reduction '<i>SAINT</i> (Bruker, 2009)'
_computing_molecular_graphics
;
<i>ORTEP-3 for Windows</i>  (Farrugia, 2012) and <i>DIAMOND</i>
(Brandenburg,
1998)
;
_computing_publication_material '<i>SHELXL97</i> (Sheldrick, 2008)'
_computing_structure_refinement '<i>SHELXL97</i> (Sheldrick, 2008)'
_computing_structure_solution '<i>SHELXS97</i> (Sheldrick, 2008)'
_diffrn_ambient_temperature 173(2)
_diffrn_detector_area_resol_mean 10.0
_diffrn_measured_fraction_theta_full 0.997
_diffrn_measured_fraction_theta_max 0.997
_diffrn_measurement_device_type 'Bruker SMART APEXII CCD'
_diffrn_measurement_method '\f and \w scans'
_diffrn_radiation_monochromator 'graphite multilayer'
_diffrn_radiation_source 'rotating anode'
_diffrn_radiation_type MoK\a
_diffrn_radiation_wavelength 0.71073
_diffrn_reflns_av_R_equivalents 0.0662
_diffrn_reflns_av_sigmaI/netI 0.0468
_diffrn_reflns_limit_h_max 42
_diffrn_reflns_limit_h_min -44
_diffrn_reflns_limit_k_max 7
_diffrn_reflns_limit_k_min -5
_diffrn_reflns_limit_l_max 25
_diffrn_reflns_limit_l_min -25
_diffrn_reflns_number 29435
_diffrn_reflns_theta_full 28.38
_diffrn_reflns_theta_max 28.38
_diffrn_reflns_theta_min 2.13
_diffrn_standards_number 0
_exptl_absorpt_coefficient_mu 0.203
_exptl_absorpt_correction_T_max 0.7457
_exptl_absorpt_correction_T_min 0.5452
_exptl_absorpt_correction_type multi-scan
_exptl_absorpt_process_details '(<i>SADABS</i>; Bruker, 2009)'
_exptl_crystal_colour colourless
_exptl_crystal_density_diffrn 1.331
_exptl_crystal_density_method 'not measured'
_exptl_crystal_description block
_exptl_crystal_F_000 1504
_exptl_crystal_size_max 0.305
_exptl_crystal_size_mid 0.145
_exptl_crystal_size_min 0.09
_refine_diff_density_max 0.359
_refine_diff_density_min -0.327
_refine_ls_extinction_method none
_refine_ls_goodness_of_fit_ref 1.066
_refine_ls_hydrogen_treatment constr
_refine_ls_matrix_type full
_refine_ls_number_parameters 237
_refine_ls_number_reflns 4455
_refine_ls_number_restraints 14
_refine_ls_restrained_S_all 1.067
_refine_ls_R_factor_all 0.0609
_refine_ls_R_factor_gt 0.0449
_refine_ls_shift/su_max 0.001
_refine_ls_shift/su_mean 0.000
_refine_ls_structure_factor_coef Fsqd
_refine_ls_weighting_details 'calc w=1/[\s^2^(Fo^2^)+(0.0503P)^2^+2.7846P] where P=(Fo^2^+2Fc^2^)/3'
_refine_ls_weighting_scheme calc
_refine_ls_wR_factor_gt 0.1133
_refine_ls_wR_factor_ref 0.1223
_reflns_number_gt 3455
_reflns_number_total 4455
_reflns_threshold_expression I>2\s(I)
_cod_data_source_file tk5225.cif
_cod_data_source_block I
_cod_original_sg_symbol_H-M 'C 2/c'
_cod_database_code 2238061
_cod_database_fobs_code 2238061

loop_
_symmetry_equiv_pos_as_xyz
'x, y, z'
'-x, y, -z+1/2'
'x+1/2, y+1/2, z'
'-x+1/2, y+1/2, -z+1/2'
'-x, -y, -z'
'x, -y, z-1/2'
'-x+1/2, -y+1/2, -z'
'x+1/2, -y+1/2, z-1/2'

loop_
_atom_site_type_symbol
_atom_site_label
_atom_site_fract_x
_atom_site_fract_y
_atom_site_fract_z
_atom_site_U_iso_or_equiv
_atom_site_adp_type
_atom_site_calc_flag
_atom_site_refinement_flags
_atom_site_occupancy
_atom_site_symmetry_multiplicity
_atom_site_disorder_assembly
_atom_site_disorder_group
S S1 0.206366(12) 0.27237(7) 0.42614(2) 0.02355(12) Uani d . 1 2 . .
O O1 0.11688(4) 0.5340(3) 0.29615(6) 0.0347(3) Uani d . 1 2 . .
O O2 0.21653(4) 0.4453(2) 0.48408(6) 0.0320(3) Uani d . 1 2 . .
C C1 0.16017(5) 0.3784(3) 0.38215(8) 0.0233(3) Uani d . 1 2 . .
C C2 0.12801(5) 0.4947(3) 0.41447(9) 0.0251(4) Uani d . 1 2 . .
C C3 0.11880(5) 0.5338(3) 0.48284(9) 0.0271(4) Uani d . 1 2 . .
H H3 0.1356 0.4687 0.5212 0.033 Uiso calc R 1 2 . .
C C4 0.08520(6) 0.6673(4) 0.49437(9) 0.0340(4) Uani d . 1 2 . .
C C5 0.06078(7) 0.7595(4) 0.43703(11) 0.0494(6) Uani d . 1 2 . .
H H5 0.0377 0.8519 0.4454 0.059 Uiso calc R 1 2 . .
C C6 0.06884(7) 0.7218(4) 0.36850(11) 0.0497(6) Uani d . 1 2 . .
H H6 0.0519 0.7849 0.3300 0.060 Uiso calc R 1 2 . .
C C7 0.10277(5) 0.5879(4) 0.35935(9) 0.0330(4) Uani d . 1 2 . .
C C8 0.15236(5) 0.4084(3) 0.31233(8) 0.0252(4) Uani d . 1 2 A .
C C9 0.07601(6) 0.7166(4) 0.56872(10) 0.0358(4) Uani d . 1 2 . .
H H9 0.0931 0.6047 0.5996 0.043 Uiso calc R 1 2 . .
C C10 0.03215(7) 0.6704(5) 0.58103(12) 0.0508(6) Uani d . 1 2 . .
H H10A 0.0251 0.5041 0.5685 0.061 Uiso calc R 1 2 . .
H H10B 0.0141 0.7755 0.5504 0.061 Uiso calc R 1 2 . .
C C11 0.02494(8) 0.7145(5) 0.65731(13) 0.0620(8) Uani d . 1 2 . .
H H11A -0.0042 0.6906 0.6631 0.074 Uiso calc R 1 2 . .
H H11B 0.0409 0.5990 0.6877 0.074 Uiso calc R 1 2 . .
C C12 0.03733(7) 0.9641(5) 0.67931(12) 0.0505(6) Uani d . 1 2 . .
H H12A 0.0194 1.0792 0.6522 0.061 Uiso calc R 1 2 . .
H H12B 0.0338 0.9858 0.7295 0.061 Uiso calc R 1 2 . .
C C13 0.08082(7) 1.0129(5) 0.66758(11) 0.0504(6) Uani d . 1 2 . .
H H13A 0.0990 0.9109 0.6990 0.061 Uiso calc R 1 2 . .
H H13B 0.0874 1.1804 0.6794 0.061 Uiso calc R 1 2 . .
C C14 0.08855(7) 0.9658(4) 0.59173(11) 0.0465(5) Uani d . 1 2 . .
H H14A 0.0731 1.0822 0.5609 0.056 Uiso calc R 1 2 . .
H H14B 0.1179 0.9881 0.5868 0.056 Uiso calc R 1 2 . .
C C15 0.17462(5) 0.3439(3) 0.25303(8) 0.0263(4) Uani d . 1 2 . .
C C16A 0.19517(6) 0.1306(3) 0.25044(9) 0.0301(4) Uani d PD 0.961(3) 1 A 1
F F1A 0.19125(4) -0.0328(2) 0.30066(6) 0.0405(4) Uani d PDU 0.961(3) 1 A 1
C C16B 0.19517(6) 0.1306(3) 0.25044(9) 0.0301(4) Uani d P 0.04 1 A 2
H H16B 0.1930 0.0181 0.2867 0.036 Uiso calc PR 0.039(3) 1 A 2
C C17 0.21859(6) 0.0748(4) 0.19744(10) 0.0370(5) Uani d . 1 2 . .
H H17 0.2329 -0.0714 0.1979 0.044 Uiso calc R 1 2 A 1
C C18 0.22086(6) 0.2346(4) 0.14361(10) 0.0383(5) Uani d . 1 2 A .
H H18 0.2371 0.1992 0.1068 0.046 Uiso calc R 1 2 . .
C C19 0.19974(6) 0.4449(4) 0.14305(9) 0.0374(5) Uani d . 1 2 . .
H H19 0.2010 0.5530 0.1054 0.045 Uiso calc R 1 2 A 1
C C20A 0.17669(6) 0.4997(4) 0.19703(9) 0.0317(4) Uani d P 0.961(3) 1 A 1
H H20A 0.1621 0.6452 0.1960 0.038 Uiso calc PR 0.961(3) 1 A 1
C C20B 0.17669(6) 0.4997(4) 0.19703(9) 0.0317(4) Uani d PD 0.04 1 A 2
F F1B 0.1515(6) 0.680(3) 0.1832(13) 0.031(7) Uani d PDU 0.039(3) 1 A 2
C C21 0.18645(6) 0.0135(3) 0.46404(10) 0.0360(4) Uani d . 1 2 . .
H H21A 0.2084 -0.0696 0.4923 0.054 Uiso calc R 1 2 . .
H H21B 0.1746 -0.0918 0.4268 0.054 Uiso calc R 1 2 . .
H H21C 0.1654 0.0599 0.4938 0.054 Uiso calc R 1 2 . .

loop_
_atom_site_aniso_label
_atom_site_aniso_U_11
_atom_site_aniso_U_22
_atom_site_aniso_U_33
_atom_site_aniso_U_12
_atom_site_aniso_U_13
_atom_site_aniso_U_23
S1 0.0256(2) 0.0259(2) 0.0196(2) 0.00267(16) 0.00441(15) 0.00009(16)
O1 0.0323(7) 0.0526(8) 0.0196(6) 0.0133(6) 0.0049(5) 0.0022(6)
O2 0.0346(7) 0.0348(7) 0.0257(6) 0.0027(5) -0.0020(5) -0.0065(5)
C1 0.0271(8) 0.0246(8) 0.0186(8) 0.0012(7) 0.0045(6) -0.0007(6)
C2 0.0257(8) 0.0292(9) 0.0209(8) 0.0016(7) 0.0054(6) 0.0005(7)
C3 0.0263(8) 0.0339(9) 0.0215(8) 0.0018(7) 0.0046(7) 0.0008(7)
C4 0.0352(10) 0.0427(11) 0.0254(9) 0.0066(8) 0.0096(8) -0.0003(8)
C5 0.0427(12) 0.0707(16) 0.0366(11) 0.0285(11) 0.0126(9) 0.0036(11)
C6 0.0448(12) 0.0762(16) 0.0283(10) 0.0309(11) 0.0047(9) 0.0060(10)
C7 0.0325(10) 0.0469(11) 0.0203(9) 0.0098(8) 0.0063(7) 0.0005(8)
C8 0.0259(8) 0.0285(9) 0.0214(8) 0.0027(7) 0.0033(6) -0.0007(7)
C9 0.0378(10) 0.0461(11) 0.0253(9) 0.0097(9) 0.0110(8) -0.0015(8)
C10 0.0497(13) 0.0640(15) 0.0423(12) -0.0144(11) 0.0225(10) -0.0213(11)
C11 0.0598(15) 0.0855(19) 0.0462(13) -0.0247(14) 0.0324(12) -0.0241(13)
C12 0.0426(12) 0.0723(16) 0.0386(12) 0.0047(11) 0.0134(10) -0.0210(11)
C13 0.0461(12) 0.0668(16) 0.0399(12) -0.0060(11) 0.0113(10) -0.0195(11)
C14 0.0444(12) 0.0585(14) 0.0390(12) -0.0084(10) 0.0163(9) -0.0109(10)
C15 0.0283(9) 0.0329(9) 0.0180(8) -0.0016(7) 0.0037(6) -0.0032(7)
C16A 0.0364(10) 0.0315(10) 0.0227(9) -0.0017(8) 0.0044(7) -0.0041(7)
F1A 0.0590(8) 0.0315(6) 0.0326(7) 0.0058(5) 0.0117(5) 0.0008(5)
C16B 0.0364(10) 0.0315(10) 0.0227(9) -0.0017(8) 0.0044(7) -0.0041(7)
C17 0.0361(10) 0.0422(11) 0.0336(10) 0.0015(8) 0.0071(8) -0.0124(9)
C18 0.0362(10) 0.0545(13) 0.0255(9) -0.0047(9) 0.0096(8) -0.0142(9)
C19 0.0396(11) 0.0545(13) 0.0187(9) -0.0068(9) 0.0059(8) 0.0012(8)
C20A 0.0335(10) 0.0391(11) 0.0223(9) 0.0002(8) 0.0025(7) 0.0007(8)
C20B 0.0335(10) 0.0391(11) 0.0223(9) 0.0002(8) 0.0025(7) 0.0007(8)
F1B 0.030(10) 0.036(11) 0.028(10) -0.002(8) 0.006(7) 0.000(8)
C21 0.0427(11) 0.0311(10) 0.0350(10) 0.0002(8) 0.0070(9) 0.0103(8)

loop_
_atom_type_symbol
_atom_type_description
_atom_type_scat_dispersion_real
_atom_type_scat_dispersion_imag
_atom_type_scat_source
C C 0.0033 0.0016 'International Tables Vol C Tables 4.2.6.8 and 6.1.1.4'
H H 0.0000 0.0000 'International Tables Vol C Tables 4.2.6.8 and 6.1.1.4'
O O 0.0106 0.0060 'International Tables Vol C Tables 4.2.6.8 and 6.1.1.4'
F F 0.0171 0.0103 'International Tables Vol C Tables 4.2.6.8 and 6.1.1.4'
S S 0.1246 0.1234 'International Tables Vol C Tables 4.2.6.8 and 6.1.1.4'

loop_
_geom_angle_atom_site_label_1
_geom_angle_atom_site_label_2
_geom_angle_atom_site_label_3
_geom_angle_site_symmetry_3
_geom_angle
O2 S1 C1 . 104.66(7)
O2 S1 C21 . 107.05(9)
C1 S1 C21 . 97.77(9)
O2 S1 O2 7_556 74.92(6)
C1 S1 O2 7_556 173.96(6)
C21 S1 O2 7_556 76.76(7)
C8 O1 C7 . 105.70(13)
C8 C1 C2 . 107.27(15)
C8 C1 S1 . 125.75(13)
C2 C1 S1 . 125.75(12)
C7 C2 C3 . 119.27(15)
C7 C2 C1 . 104.79(14)
C3 C2 C1 . 135.90(16)
C4 C3 C2 . 119.62(16)
C4 C3 H3 . 120.2
C2 C3 H3 . 120.2
C3 C4 C5 . 119.06(17)
C3 C4 C9 . 119.58(17)
C5 C4 C9 . 121.34(17)
C6 C5 C4 . 122.73(18)
C6 C5 H5 . 118.6
C4 C5 H5 . 118.6
C7 C6 C5 . 116.29(19)
C7 C6 H6 . 121.9
C5 C6 H6 . 121.9
C6 C7 O1 . 125.86(17)
C6 C7 C2 . 123.02(17)
O1 C7 C2 . 111.09(15)
C1 C8 O1 . 111.12(14)
C1 C8 C15 . 133.03(16)
O1 C8 C15 . 115.78(14)
C10 C9 C4 . 113.72(17)
C10 C9 C14 . 110.52(17)
C4 C9 C14 . 111.67(17)
C10 C9 H9 . 106.8
C4 C9 H9 . 106.8
C14 C9 H9 . 106.8
C9 C10 C11 . 111.53(18)
C9 C10 H10A . 109.3
C11 C10 H10A . 109.3
C9 C10 H10B . 109.3
C11 C10 H10B . 109.3
H10A C10 H10B . 108.0
C12 C11 C10 . 110.8(2)
C12 C11 H11A . 109.5
C10 C11 H11A . 109.5
C12 C11 H11B . 109.5
C10 C11 H11B . 109.5
H11A C11 H11B . 108.1
C13 C12 C11 . 111.33(19)
C13 C12 H12A . 109.4
C11 C12 H12A . 109.4
C13 C12 H12B . 109.4
C11 C12 H12B . 109.4
H12A C12 H12B . 108.0
C12 C13 C14 . 111.50(18)
C12 C13 H13A . 109.3
C14 C13 H13A . 109.3
C12 C13 H13B . 109.3
C14 C13 H13B . 109.3
H13A C13 H13B . 108.0
C9 C14 C13 . 111.81(19)
C9 C14 H14A . 109.3
C13 C14 H14A . 109.3
C9 C14 H14B . 109.3
C13 C14 H14B . 109.3
H14A C14 H14B . 107.9
C16A C15 C20A . 117.12(15)
C16A C15 C8 . 122.04(16)
C20A C15 C8 . 120.82(16)
F1A C16A C17 . 118.39(17)
F1A C16A C15 . 118.93(15)
C17 C16A C15 . 122.65(17)
C16A C17 C18 . 118.91(19)
C16A C17 H17 . 120.5
C18 C17 H17 . 120.5
C19 C18 C17 . 120.16(17)
C19 C18 H18 . 119.9
C17 C18 H18 . 119.9
C18 C19 C20A . 120.30(18)
C18 C19 H19 . 119.8
C20A C19 H19 . 119.8
C19 C20A C15 . 120.78(18)
C19 C20A H20A . 119.6
C15 C20A H20A . 119.6
S1 C21 H21A . 109.5
S1 C21 H21B . 109.5
H21A C21 H21B . 109.5
S1 C21 H21C . 109.5
H21A C21 H21C . 109.5
H21B C21 H21C . 109.5

loop_
_geom_bond_atom_site_label_1
_geom_bond_atom_site_label_2
_geom_bond_site_symmetry_2
_geom_bond_distance
S1 O2 . 1.4921(13)
S1 C1 . 1.7708(17)
S1 C21 . 1.7856(19)
S1 O2 7_556 3.1733(13)
O1 C8 . 1.377(2)
O1 C7 . 1.379(2)
C1 C8 . 1.351(2)
C1 C2 . 1.442(2)
C2 C7 . 1.383(2)
C2 C3 . 1.396(2)
C3 C4 . 1.377(2)
C3 H3 . 0.9500
C4 C5 . 1.398(3)
C4 C9 . 1.516(2)
C5 C6 . 1.387(3)
C5 H5 . 0.9500
C6 C7 . 1.377(3)
C6 H6 . 0.9500
C8 C15 . 1.464(2)
C9 C10 . 1.514(3)
C9 C14 . 1.517(3)
C9 H9 . 1.0000
C10 C11 . 1.529(3)
C10 H10A . 0.9900
C10 H10B . 0.9900
C11 C12 . 1.513(3)
C11 H11A . 0.9900
C11 H11B . 0.9900
C12 C13 . 1.502(3)
C12 H12A . 0.9900
C12 H12B . 0.9900
C13 C14 . 1.529(3)
C13 H13A . 0.9900
C13 H13B . 0.9900
C14 H14A . 0.9900
C14 H14B . 0.9900
C15 C16A . 1.384(3)
C15 C20A . 1.396(2)
C16A F1A . 1.3495(19)
C16A C17 . 1.377(2)
C17 C18 . 1.380(3)
C17 H17 . 0.9500
C18 C19 . 1.374(3)
C18 H18 . 0.9500
C19 C20A . 1.383(3)
C19 H19 . 0.9500
C20A H20A . 0.9500
C21 H21A . 0.9800
C21 H21B . 0.9800
C21 H21C . 0.9800

loop_
_geom_hbond_atom_site_label_D
_geom_hbond_atom_site_label_H
_geom_hbond_atom_site_label_A
_geom_hbond_site_symmetry_A
_geom_hbond_distance_DH
_geom_hbond_distance_HA
_geom_hbond_distance_DA
_geom_hbond_angle_DHA
C19 H19 O2 6_565 0.95 2.44 3.220(2) 140
C21 H21A O2 7_556 0.98 2.57 3.265(2) 128

loop_
_geom_torsion_atom_site_label_1
_geom_torsion_atom_site_label_2
_geom_torsion_atom_site_label_3
_geom_torsion_atom_site_label_4
_geom_torsion
O2 S1 C1 C8 131.23(16)
C21 S1 C1 C8 -118.80(17)
O2 S1 C1 C2 -34.53(17)
C21 S1 C1 C2 75.45(16)
C8 C1 C2 C7 -0.1(2)
S1 C1 C2 C7 167.87(14)
C8 C1 C2 C3 -178.0(2)
S1 C1 C2 C3 -10.0(3)
C7 C2 C3 C4 -1.0(3)
C1 C2 C3 C4 176.7(2)
C2 C3 C4 C5 0.5(3)
C2 C3 C4 C9 -177.98(17)
C3 C4 C5 C6 0.2(4)
C9 C4 C5 C6 178.6(2)
C4 C5 C6 C7 -0.3(4)
C5 C6 C7 O1 -178.3(2)
C5 C6 C7 C2 -0.2(4)
C8 O1 C7 C6 176.9(2)
C8 O1 C7 C2 -1.4(2)
C3 C2 C7 C6 0.9(3)
C1 C2 C7 C6 -177.5(2)
C3 C2 C7 O1 179.23(16)
C1 C2 C7 O1 0.9(2)
C2 C1 C8 O1 -0.8(2)
S1 C1 C8 O1 -168.73(13)
C2 C1 C8 C15 176.11(19)
S1 C1 C8 C15 8.2(3)
C7 O1 C8 C1 1.3(2)
C7 O1 C8 C15 -176.16(16)
C3 C4 C9 C10 -132.0(2)
C5 C4 C9 C10 49.6(3)
C3 C4 C9 C14 102.1(2)
C5 C4 C9 C14 -76.3(3)
C4 C9 C10 C11 178.0(2)
C14 C9 C10 C11 -55.5(3)
C9 C10 C11 C12 56.3(3)
C10 C11 C12 C13 -55.9(3)
C11 C12 C13 C14 55.2(3)
C10 C9 C14 C13 54.5(3)
C4 C9 C14 C13 -177.83(17)
C12 C13 C14 C9 -54.7(3)
C1 C8 C15 C16A 39.3(3)
O1 C8 C15 C16A -143.89(17)
C1 C8 C15 C20A -139.2(2)
O1 C8 C15 C20A 37.6(2)
C20A C15 C16A F1A -174.72(16)
C8 C15 C16A F1A 6.7(3)
C20A C15 C16A C17 3.3(3)
C8 C15 C16A C17 -175.27(17)
F1A C16A C17 C18 176.19(17)
C15 C16A C17 C18 -1.9(3)
C16A C17 C18 C19 -0.5(3)
C17 C18 C19 C20A 1.2(3)
C18 C19 C20A C15 0.4(3)
C16A C15 C20A C19 -2.5(3)
C8 C15 C20A C19 176.08(17)
